data_7004658
loop_
_publ_author_name
'Orzechowski, Lars'
'Piesik, Dirk F.-J.'
'Ruspic, Christian'
'Harder, Sjoerd'

_publ_section_title
;
 Superbulky metallocene complexes of the heavier alkaline-earth metals
 strontium and barium
;
_journal_issue 35
_journal_name_full 'Dalton Transactions'
_journal_page_first 4742
_journal_page_last 4746
_journal_paper_doi 10.1039/b809872g
_journal_year 2008
_chemical_formula_sum 'C110 H130 Sr'
_chemical_formula_weight 1539.76
_chemical_name_common ((nBu-C6H4)5Cp)2Sr
_chemical_name_systematic
;
?
;
_space_group_IT_number 2
_symmetry_cell_setting triclinic
_symmetry_space_group_name_Hall '-P 1'
_symmetry_space_group_name_H-M 'P -1'
_atom_sites_solution_hydrogens geom
_atom_sites_solution_primary direct
_atom_sites_solution_secondary difmap
_audit_creation_method SHELXL-97
_cell_angle_alpha 117.314(3)
_cell_angle_beta 97.775(4)
_cell_angle_gamma 93.923(4)
_cell_formula_units_Z 1
_cell_length_a 13.1279(15)
_cell_length_b 13.9524(8)
_cell_length_c 14.2980(8)
_cell_measurement_temperature 203(2)
_cell_volume 2280.0(3)
_computing_structure_refinement 'SHELXL-97 (Sheldrick, 1997)'
_diffrn_ambient_temperature 203(2)
_diffrn_measured_fraction_theta_full 0.987
_diffrn_measured_fraction_theta_max 0.987
_diffrn_radiation_monochromator graphite
_diffrn_radiation_source 'fine-focus sealed tube'
_diffrn_radiation_type MoK\a
_diffrn_radiation_wavelength 0.71073
_diffrn_reflns_av_R_equivalents 0.0589
_diffrn_reflns_av_sigmaI/netI 0.0688
_diffrn_reflns_limit_h_max 15
_diffrn_reflns_limit_h_min -13
_diffrn_reflns_limit_k_max 16
_diffrn_reflns_limit_k_min -16
_diffrn_reflns_limit_l_max 17
_diffrn_reflns_limit_l_min -17
_diffrn_reflns_number 23077
_diffrn_reflns_theta_full 25.51
_diffrn_reflns_theta_max 25.51
_diffrn_reflns_theta_min 1.58
_exptl_absorpt_coefficient_mu 0.638
_exptl_absorpt_correction_T_max 0.8830
_exptl_absorpt_correction_T_min 0.7844
_exptl_absorpt_correction_type psi-scan
_exptl_crystal_density_diffrn 1.121
_exptl_crystal_density_method 'not measured'
_exptl_crystal_F_000 828
_exptl_crystal_size_max 0.40
_exptl_crystal_size_mid 0.20
_exptl_crystal_size_min 0.20
_refine_diff_density_max 0.307
_refine_diff_density_min -0.329
_refine_diff_density_rms 0.046
_refine_ls_extinction_method none
_refine_ls_goodness_of_fit_ref 1.016
_refine_ls_hydrogen_treatment mixed
_refine_ls_matrix_type full
_refine_ls_number_parameters 587
_refine_ls_number_reflns 8367
_refine_ls_number_restraints 0
_refine_ls_restrained_S_all 1.016
_refine_ls_R_factor_all 0.0841
_refine_ls_R_factor_gt 0.0456
_refine_ls_shift/su_max 0.000
_refine_ls_shift/su_mean 0.000
_refine_ls_structure_factor_coef Fsqd
_refine_ls_weighting_details 'calc w=1/[\s^2^(Fo^2^)+(0.0565P)^2^+0.4371P] where P=(Fo^2^+2Fc^2^)/3'
_refine_ls_weighting_scheme calc
_refine_ls_wR_factor_gt 0.1100
_refine_ls_wR_factor_ref 0.1294
_reflns_number_gt 5596
_reflns_number_total 8367
_reflns_threshold_expression >2sigma(I)
_cod_data_source_file b809872g.txt
_cod_data_source_block hasj107
_cod_original_sg_symbol_H-M P-1
_cod_database_code 7004658

loop_
_symmetry_equiv_pos_as_xyz
'x, y, z'
'-x, -y, -z'

loop_
_atom_site_label
_atom_site_type_symbol
_atom_site_fract_x
_atom_site_fract_y
_atom_site_fract_z
_atom_site_U_iso_or_equiv
_atom_site_adp_type
_atom_site_occupancy
_atom_site_symmetry_multiplicity
_atom_site_calc_flag
_atom_site_refinement_flags
_atom_site_disorder_assembly
_atom_site_disorder_group
Sr1 Sr 0.5000 0.0000 0.5000 0.05721(15) Uani 1 2 d S . .
C1 C 0.47274(18) -0.29513(17) 0.38277(17) 0.0329(5) Uani 1 1 d . . .
C2 C 0.5089(2) -0.38090(19) 0.39605(19) 0.0423(6) Uani 1 1 d . . .
C3 C 0.4412(2) -0.4571(2) 0.4026(2) 0.0494(7) Uani 1 1 d . . .
C4 C 0.3350(2) -0.4524(2) 0.3955(2) 0.0481(7) Uani 1 1 d . . .
C5 C 0.2985(2) -0.3687(2) 0.3799(2) 0.0448(6) Uani 1 1 d . . .
C6 C 0.36624(19) -0.29149(19) 0.37410(18) 0.0355(6) Uani 1 1 d . . .
C7 C 0.2611(3) -0.5355(2) 0.4049(3) 0.0746(10) Uani 1 1 d . . .
H7A H 0.2946 -0.6003 0.3904 0.097 Uiso 1 1 calc R . .
H7B H 0.1984 -0.5579 0.3497 0.097 Uiso 1 1 calc R . .
C8 C 0.2282(3) -0.4934(3) 0.5158(3) 0.0810(10) Uani 1 1 d . . .
H8A H 0.1980 -0.5562 0.5216 0.105 Uiso 1 1 calc R . .
H8B H 0.2907 -0.4584 0.5718 0.105 Uiso 1 1 calc R . .
C9 C 0.1529(3) -0.4154(4) 0.5370(3) 0.0974(13) Uani 1 1 d . . .
H9A H 0.0924 -0.4470 0.4785 0.127 Uiso 1 1 calc R . .
H9B H 0.1851 -0.3484 0.5399 0.127 Uiso 1 1 calc R . .
C10 C 0.1173(4) -0.3877(4) 0.6443(3) 0.1309(19) Uani 1 1 d . . .
H10A H 0.0931 -0.4547 0.6448 0.196 Uiso 1 1 calc R . .
H10B H 0.0613 -0.3443 0.6521 0.196 Uiso 1 1 calc R . .
H10C H 0.1753 -0.3468 0.7033 0.196 Uiso 1 1 calc R . .
C11 C 0.68412(17) -0.16241(17) 0.54675(17) 0.0329(5) Uani 1 1 d . . .
C12 C 0.78957(19) -0.1656(2) 0.5718(2) 0.0400(6) Uani 1 1 d . . .
C13 C 0.8311(2) -0.1705(2) 0.6635(2) 0.0440(6) Uani 1 1 d . . .
C14 C 0.7696(2) -0.17182(19) 0.73455(19) 0.0413(6) Uani 1 1 d . . .
C15 C 0.6645(2) -0.16863(19) 0.71011(19) 0.0409(6) Uani 1 1 d . . .
C16 C 0.6223(2) -0.16549(19) 0.61748(18) 0.0358(5) Uani 1 1 d . . .
C17 C 0.8144(2) -0.1768(2) 0.8354(2) 0.0522(7) Uani 1 1 d . . .
H17A H 0.7685 -0.2309 0.8421 0.068 Uiso 1 1 calc R . .
H17B H 0.8822 -0.2021 0.8279 0.068 Uiso 1 1 calc R . .
C18 C 0.8281(2) -0.0693(2) 0.9373(2) 0.0522(7) Uani 1 1 d . . .
H18A H 0.7605 -0.0439 0.9447 0.068 Uiso 1 1 calc R . .
H18B H 0.8743 -0.0153 0.9308 0.068 Uiso 1 1 calc R . .
C19 C 0.8725(3) -0.0749(3) 1.0379(2) 0.0716(9) Uani 1 1 d . . .
H19A H 0.8245 -0.1261 1.0463 0.093 Uiso 1 1 calc R . .
H19B H 0.9384 -0.1041 1.0288 0.093 Uiso 1 1 calc R . .
C20 C 0.8915(3) 0.0334(3) 1.1394(3) 0.0952(13) Uani 1 1 d . . .
H20A H 0.9392 0.0849 1.1323 0.143 Uiso 1 1 calc R . .
H20B H 0.9215 0.0235 1.1997 0.143 Uiso 1 1 calc R . .
H20C H 0.8262 0.0613 1.1514 0.143 Uiso 1 1 calc R . .
C21 C 0.77233(18) 0.01119(18) 0.48050(18) 0.0348(5) Uani 1 1 d . . .
C22 C 0.84167(19) 0.0354(2) 0.4252(2) 0.0419(6) Uani 1 1 d . . .
C23 C 0.9213(2) 0.1219(2) 0.4778(2) 0.0492(7) Uani 1 1 d . . .
C24 C 0.9369(2) 0.1886(2) 0.5871(2) 0.0502(7) Uani 1 1 d . . .
C25 C 0.8714(2) 0.1634(2) 0.6437(2) 0.0503(7) Uani 1 1 d . . .
C26 C 0.7906(2) 0.0762(2) 0.5914(2) 0.0408(6) Uani 1 1 d . . .
C27 C 1.0225(2) 0.2856(2) 0.6435(3) 0.0690(9) Uani 1 1 d . . .
H27A H 1.0474 0.3013 0.5897 0.090 Uiso 1 1 calc R . .
H27B H 0.9932 0.3493 0.6909 0.090 Uiso 1 1 calc R . .
C28 C 1.1136(2) 0.2703(2) 0.7086(2) 0.0596(8) Uani 1 1 d . . .
H28A H 1.1395 0.2032 0.6629 0.077 Uiso 1 1 calc R . .
H28B H 1.0903 0.2614 0.7668 0.077 Uiso 1 1 calc R . .
C29 C 1.2036(3) 0.3669(3) 0.7571(3) 0.0877(12) Uani 1 1 d . . .
H29A H 1.2274 0.3751 0.6987 0.114 Uiso 1 1 calc R . .
H29B H 1.1773 0.4341 0.8018 0.114 Uiso 1 1 calc R . .
C30 C 1.2929(3) 0.3534(3) 0.8224(3) 0.0843(11) Uani 1 1 d . . .
H30A H 1.2702 0.3456 0.8807 0.126 Uiso 1 1 calc R . .
H30B H 1.3459 0.4170 0.8515 0.126 Uiso 1 1 calc R . .
H30C H 1.3214 0.2889 0.7780 0.126 Uiso 1 1 calc R . .
C31 C 0.61628(17) -0.01263(18) 0.28037(17) 0.0327(5) Uani 1 1 d . . .
C32 C 0.60045(19) -0.0550(2) 0.16948(19) 0.0386(6) Uani 1 1 d . . .
C33 C 0.6002(2) 0.0124(2) 0.1227(2) 0.0419(6) Uani 1 1 d . . .
C34 C 0.61605(19) 0.1251(2) 0.1836(2) 0.0409(6) Uani 1 1 d . . .
C35 C 0.63394(19) 0.1679(2) 0.2941(2) 0.0414(6) Uani 1 1 d . . .
C36 C 0.63469(18) 0.10080(19) 0.34138(19) 0.0360(5) Uani 1 1 d . . .
C37 C 0.6131(2) 0.1989(2) 0.1327(2) 0.0536(7) Uani 1 1 d . . .
H37A H 0.6144 0.1555 0.0563 0.070 Uiso 1 1 calc R . .
H37B H 0.6757 0.2537 0.1653 0.070 Uiso 1 1 calc R . .
C38 C 0.5181(2) 0.2569(2) 0.1444(2) 0.0492(7) Uani 1 1 d . . .
H38A H 0.5148 0.2975 0.2207 0.064 Uiso 1 1 calc R . .
H38B H 0.4556 0.2022 0.1086 0.064 Uiso 1 1 calc R . .
C39 C 0.5179(3) 0.3355(2) 0.0978(2) 0.0655(9) Uani 1 1 d . . .
H39A H 0.5749 0.3959 0.1401 0.085 Uiso 1 1 calc R . .
H39B H 0.5309 0.2974 0.0244 0.085 Uiso 1 1 calc R . .
C40 C 0.4172(3) 0.3813(3) 0.0960(3) 0.0853(11) Uani 1 1 d . . .
H40A H 0.3606 0.3221 0.0522 0.128 Uiso 1 1 calc R . .
H40B H 0.4220 0.4310 0.0662 0.128 Uiso 1 1 calc R . .
H40C H 0.4042 0.4201 0.1684 0.128 Uiso 1 1 calc R . .
C41 C 0.43323(17) -0.20378(17) 0.21819(16) 0.0307(5) Uani 1 1 d . . .
C42 C 0.39694(19) -0.31441(19) 0.14957(18) 0.0366(6) Uani 1 1 d . . .
C43 C 0.3092(2) -0.3476(2) 0.0702(2) 0.0433(6) Uani 1 1 d . . .
C44 C 0.25412(19) -0.2725(2) 0.05535(19) 0.0430(6) Uani 1 1 d . . .
C45 C 0.2888(2) -0.1634(2) 0.12398(19) 0.0407(6) Uani 1 1 d . . .
C46 C 0.37692(19) -0.1294(2) 0.20364(18) 0.0356(6) Uani 1 1 d . . .
C47 C 0.1605(2) -0.3095(3) -0.0343(2) 0.0587(8) Uani 1 1 d . . .
H47A H 0.1516 -0.2501 -0.0520 0.076 Uiso 1 1 calc R . .
H47B H 0.1749 -0.3716 -0.0980 0.076 Uiso 1 1 calc R . .
C48 C 0.0608(2) -0.3419(3) -0.0098(3) 0.0693(9) Uani 1 1 d . . .
H48A H 0.0425 -0.2781 0.0494 0.090 Uiso 1 1 calc R . .
H48B H 0.0710 -0.3968 0.0140 0.090 Uiso 1 1 calc R . .
C49 C -0.0295(2) -0.3882(3) -0.1054(3) 0.0778(10) Uani 1 1 d . . .
H49A H -0.0385 -0.3335 -0.1296 0.101 Uiso 1 1 calc R . .
H49B H -0.0109 -0.4522 -0.1642 0.101 Uiso 1 1 calc R . .
C50 C -0.1293(3) -0.4201(4) -0.0844(5) 0.136(2) Uani 1 1 d . . .
H50A H -0.1230 -0.4782 -0.0656 0.204 Uiso 1 1 calc R . .
H50B H -0.1825 -0.4453 -0.1480 0.204 Uiso 1 1 calc R . .
H50C H -0.1483 -0.3577 -0.0256 0.204 Uiso 1 1 calc R . .
C51 C 0.54422(17) -0.21002(17) 0.37883(17) 0.0322(5) Uani 1 1 d . . .
C52 C 0.63924(17) -0.15164(18) 0.45164(17) 0.0331(5) Uani 1 1 d . . .
C53 C 0.67940(17) -0.07349(18) 0.42261(17) 0.0336(5) Uani 1 1 d . . .
C54 C 0.60912(17) -0.08358(17) 0.33213(16) 0.0312(5) Uani 1 1 d . . .
C55 C 0.52586(17) -0.16772(17) 0.30494(17) 0.0309(5) Uani 1 1 d . . .
H16 H 0.5468(18) -0.1682(16) 0.6007(16) 0.028(6) Uiso 1 1 d . . .
H36 H 0.6509(17) 0.1344(18) 0.4216(19) 0.037(6) Uiso 1 1 d . . .
H46 H 0.3999(17) -0.0516(19) 0.2468(18) 0.036(6) Uiso 1 1 d . . .
H45 H 0.2498(19) -0.111(2) 0.1128(19) 0.045(7) Uiso 1 1 d . . .
H26 H 0.7478(19) 0.0604(18) 0.6299(19) 0.037(7) Uiso 1 1 d . . .
H6 H 0.3391(18) -0.2352(19) 0.3634(18) 0.038(6) Uiso 1 1 d . . .
H42 H 0.4356(18) -0.3679(19) 0.1568(17) 0.036(6) Uiso 1 1 d . . .
H32 H 0.5885(17) -0.129(2) 0.1279(19) 0.038(6) Uiso 1 1 d . . .
H25 H 0.8819(19) 0.205(2) 0.719(2) 0.046(7) Uiso 1 1 d . . .
H12 H 0.8333(19) -0.1652(19) 0.523(2) 0.048(7) Uiso 1 1 d . . .
H33 H 0.5896(18) -0.0199(19) 0.046(2) 0.044(7) Uiso 1 1 d . . .
H2 H 0.585(2) -0.3878(18) 0.3999(18) 0.040(7) Uiso 1 1 d . . .
H5 H 0.227(2) -0.363(2) 0.373(2) 0.050(8) Uiso 1 1 d . . .
H43 H 0.2911(19) -0.425(2) 0.022(2) 0.052(7) Uiso 1 1 d . . .
H15 H 0.6167(19) -0.1692(19) 0.759(2) 0.047(7) Uiso 1 1 d . . .
H22 H 0.831(2) -0.010(2) 0.345(2) 0.057(8) Uiso 1 1 d . . .
H13 H 0.907(2) -0.178(2) 0.676(2) 0.058(8) Uiso 1 1 d . . .
H3 H 0.4705(19) -0.516(2) 0.4111(19) 0.049(7) Uiso 1 1 d . . .
H23 H 0.968(2) 0.139(2) 0.432(2) 0.067(8) Uiso 1 1 d . . .
H35 H 0.6463(19) 0.249(2) 0.342(2) 0.051(7) Uiso 1 1 d . . .

loop_
_atom_site_aniso_label
_atom_site_aniso_U_11
_atom_site_aniso_U_22
_atom_site_aniso_U_33
_atom_site_aniso_U_23
_atom_site_aniso_U_13
_atom_site_aniso_U_12
Sr1 0.0611(3) 0.0525(2) 0.0503(2) 0.01319(18) 0.02140(19) 0.02126(19)
C1 0.0386(14) 0.0310(12) 0.0246(12) 0.0116(9) -0.0007(10) 0.0019(10)
C2 0.0510(17) 0.0357(14) 0.0388(14) 0.0185(11) 0.0002(12) 0.0080(12)
C3 0.072(2) 0.0329(14) 0.0414(15) 0.0193(12) -0.0012(14) 0.0064(14)
C4 0.071(2) 0.0329(14) 0.0359(14) 0.0154(11) 0.0048(13) -0.0059(13)
C5 0.0454(17) 0.0407(15) 0.0398(15) 0.0136(12) 0.0059(13) -0.0029(13)
C6 0.0407(15) 0.0316(13) 0.0329(13) 0.0154(10) 0.0037(11) 0.0029(11)
C7 0.104(3) 0.0433(17) 0.071(2) 0.0268(15) 0.0128(19) -0.0156(17)
C8 0.095(3) 0.068(2) 0.091(3) 0.047(2) 0.025(2) -0.005(2)
C9 0.087(3) 0.113(3) 0.079(3) 0.042(2) 0.003(2) -0.025(3)
C10 0.108(4) 0.184(5) 0.076(3) 0.045(3) 0.028(3) -0.028(3)
C11 0.0325(13) 0.0311(12) 0.0323(13) 0.0136(10) 0.0027(10) 0.0036(10)
C12 0.0345(15) 0.0518(15) 0.0355(14) 0.0222(12) 0.0060(12) 0.0080(12)
C13 0.0367(16) 0.0517(16) 0.0466(16) 0.0274(13) 0.0022(12) 0.0060(12)
C14 0.0524(17) 0.0345(13) 0.0344(14) 0.0172(11) -0.0009(12) 0.0014(12)
C15 0.0468(16) 0.0410(14) 0.0357(14) 0.0188(11) 0.0092(12) 0.0033(12)
C16 0.0324(14) 0.0394(13) 0.0355(14) 0.0179(11) 0.0060(11) 0.0050(11)
C17 0.0606(18) 0.0538(16) 0.0438(16) 0.0285(13) -0.0027(13) 0.0024(14)
C18 0.0495(17) 0.0665(18) 0.0389(15) 0.0257(14) 0.0021(13) 0.0046(14)
C19 0.066(2) 0.102(3) 0.0440(18) 0.0373(18) -0.0045(15) -0.0038(18)
C20 0.067(2) 0.141(3) 0.0425(19) 0.020(2) -0.0016(17) -0.005(2)
C21 0.0322(13) 0.0371(13) 0.0344(13) 0.0167(10) 0.0043(10) 0.0067(10)
C22 0.0354(15) 0.0466(15) 0.0394(15) 0.0170(12) 0.0070(12) 0.0050(12)
C23 0.0366(15) 0.0476(16) 0.0584(18) 0.0219(14) 0.0087(13) -0.0004(12)
C24 0.0329(15) 0.0406(15) 0.0667(19) 0.0199(14) -0.0007(13) 0.0016(12)
C25 0.0471(17) 0.0447(15) 0.0375(16) 0.0044(13) -0.0037(13) 0.0080(13)
C26 0.0366(15) 0.0465(15) 0.0341(14) 0.0156(12) 0.0044(12) 0.0049(12)
C27 0.0461(18) 0.0433(16) 0.094(2) 0.0189(16) -0.0047(17) -0.0012(13)
C28 0.0465(17) 0.0515(17) 0.0550(18) 0.0069(14) 0.0001(14) 0.0016(13)
C29 0.060(2) 0.058(2) 0.099(3) 0.0085(18) -0.018(2) 0.0019(17)
C30 0.056(2) 0.082(2) 0.075(2) 0.0066(19) 0.0028(18) 0.0103(18)
C31 0.0293(13) 0.0359(13) 0.0308(12) 0.0151(10) 0.0041(10) 0.0006(10)
C32 0.0422(15) 0.0371(14) 0.0313(13) 0.0131(11) 0.0046(11) 0.0001(11)
C33 0.0443(16) 0.0516(16) 0.0294(14) 0.0198(12) 0.0063(11) 0.0006(12)
C34 0.0366(14) 0.0504(15) 0.0438(15) 0.0292(12) 0.0085(11) 0.0024(12)
C35 0.0414(15) 0.0378(14) 0.0435(15) 0.0192(12) 0.0057(12) 0.0003(11)
C36 0.0361(14) 0.0390(13) 0.0286(13) 0.0135(11) 0.0040(10) 0.0015(11)
C37 0.0551(18) 0.0598(17) 0.0596(18) 0.0406(15) 0.0124(14) -0.0010(14)
C38 0.0671(19) 0.0429(15) 0.0428(15) 0.0244(12) 0.0124(13) 0.0065(13)
C39 0.095(3) 0.0503(17) 0.0562(18) 0.0336(15) 0.0041(17) -0.0011(17)
C40 0.134(3) 0.063(2) 0.061(2) 0.0313(17) 0.007(2) 0.037(2)
C41 0.0343(13) 0.0309(12) 0.0260(12) 0.0134(10) 0.0049(10) 0.0012(10)
C42 0.0421(15) 0.0340(13) 0.0329(13) 0.0162(11) 0.0035(11) 0.0057(11)
C43 0.0468(16) 0.0374(15) 0.0344(14) 0.0109(12) -0.0001(12) -0.0040(12)
C44 0.0412(15) 0.0532(16) 0.0318(13) 0.0205(12) 0.0008(11) -0.0006(12)
C45 0.0396(15) 0.0461(15) 0.0401(14) 0.0242(12) 0.0034(12) 0.0094(12)
C46 0.0407(15) 0.0319(13) 0.0330(13) 0.0149(11) 0.0059(11) 0.0038(11)
C47 0.0484(18) 0.0699(19) 0.0480(17) 0.0260(15) -0.0100(14) -0.0020(15)
C48 0.0442(18) 0.086(2) 0.087(2) 0.056(2) -0.0108(16) -0.0018(16)
C49 0.047(2) 0.076(2) 0.096(3) 0.037(2) -0.0160(18) 0.0027(16)
C50 0.058(3) 0.180(5) 0.202(5) 0.136(5) -0.022(3) -0.024(3)
C51 0.0332(13) 0.0312(12) 0.0310(12) 0.0135(10) 0.0055(10) 0.0071(10)
C52 0.0334(13) 0.0361(13) 0.0293(12) 0.0153(10) 0.0038(10) 0.0067(10)
C53 0.0319(13) 0.0377(13) 0.0297(12) 0.0147(10) 0.0061(10) 0.0041(10)
C54 0.0314(13) 0.0336(12) 0.0258(12) 0.0122(10) 0.0046(10) 0.0034(10)
C55 0.0331(13) 0.0308(12) 0.0258(11) 0.0119(9) 0.0019(10) 0.0042(10)

loop_
_atom_type_symbol
_atom_type_description
_atom_type_scat_dispersion_real
_atom_type_scat_dispersion_imag
_atom_type_scat_source
C C 0.0033 0.0016 'International Tables Vol C Tables 4.2.6.8 and 6.1.1.4'
H H 0.0000 0.0000 'International Tables Vol C Tables 4.2.6.8 and 6.1.1.4'
Sr Sr -1.5307 3.2498 'International Tables Vol C Tables 4.2.6.8 and 6.1.1.4'

loop_
_geom_angle_atom_site_label_1
_geom_angle_atom_site_label_2
_geom_angle_atom_site_label_3
_geom_angle
_geom_angle_site_symmetry_1
_geom_angle_site_symmetry_3
_geom_angle_publ_flag
C55 Sr1 C55 180.00(8) . 2_656 ?
C55 Sr1 C54 150.47(6) . 2_656 ?
C55 Sr1 C54 29.53(6) 2_656 2_656 ?
C55 Sr1 C54 29.53(6) . . ?
C55 Sr1 C54 150.47(6) 2_656 . ?
C54 Sr1 C54 180.00(7) 2_656 . ?
C55 Sr1 C51 150.25(6) . 2_656 ?
C55 Sr1 C51 29.75(6) 2_656 2_656 ?
C54 Sr1 C51 48.86(6) 2_656 2_656 ?
C54 Sr1 C51 131.14(6) . 2_656 ?
C55 Sr1 C51 29.75(6) . . ?
C55 Sr1 C51 150.25(6) 2_656 . ?
C54 Sr1 C51 131.14(6) 2_656 . ?
C54 Sr1 C51 48.86(6) . . ?
C51 Sr1 C51 180.00(10) 2_656 . ?
C55 Sr1 C53 131.20(6) . 2_656 ?
C55 Sr1 C53 48.80(6) 2_656 2_656 ?
C54 Sr1 C53 29.62(6) 2_656 2_656 ?
C54 Sr1 C53 150.38(6) . 2_656 ?
C51 Sr1 C53 48.76(6) 2_656 2_656 ?
C51 Sr1 C53 131.24(6) . 2_656 ?
C55 Sr1 C53 48.80(6) . . ?
C55 Sr1 C53 131.20(6) 2_656 . ?
C54 Sr1 C53 150.38(6) 2_656 . ?
C54 Sr1 C53 29.62(6) . . ?
C51 Sr1 C53 131.24(6) 2_656 . ?
C51 Sr1 C53 48.76(6) . . ?
C53 Sr1 C53 180.000(1) 2_656 . ?
C55 Sr1 C52 131.06(6) . 2_656 ?
C55 Sr1 C52 48.94(6) 2_656 2_656 ?
C54 Sr1 C52 48.88(6) 2_656 2_656 ?
C54 Sr1 C52 131.12(6) . 2_656 ?
C51 Sr1 C52 29.59(6) 2_656 2_656 ?
C51 Sr1 C52 150.41(6) . 2_656 ?
C53 Sr1 C52 29.56(6) 2_656 2_656 ?
C53 Sr1 C52 150.44(6) . 2_656 ?
C55 Sr1 C52 48.94(6) . . ?
C55 Sr1 C52 131.06(6) 2_656 . ?
C54 Sr1 C52 131.12(6) 2_656 . ?
C54 Sr1 C52 48.88(6) . . ?
C51 Sr1 C52 150.41(6) 2_656 . ?
C51 Sr1 C52 29.59(6) . . ?
C53 Sr1 C52 150.44(6) 2_656 . ?
C53 Sr1 C52 29.56(6) . . ?
C52 Sr1 C52 180.00(10) 2_656 . ?
C6 C1 C2 117.3(2) . . ?
C6 C1 C51 120.7(2) . . ?
C2 C1 C51 122.0(2) . . ?
C3 C2 C1 120.8(3) . . ?
C3 C2 H2 119.6(13) . . ?
C1 C2 H2 119.5(13) . . ?
C2 C3 C4 121.8(3) . . ?
C2 C3 H3 117.6(15) . . ?
C4 C3 H3 120.6(15) . . ?
C5 C4 C3 117.5(2) . . ?
C5 C4 C7 121.0(3) . . ?
C3 C4 C7 121.5(3) . . ?
C4 C5 C6 120.9(3) . . ?
C4 C5 H5 121.1(16) . . ?
C6 C5 H5 118.0(16) . . ?
C5 C6 C1 121.7(2) . . ?
C5 C6 H6 119.0(14) . . ?
C1 C6 H6 119.3(14) . . ?
C4 C7 C8 114.4(2) . . ?
C4 C7 H7A 108.7 . . ?
C8 C7 H7A 108.7 . . ?
C4 C7 H7B 108.7 . . ?
C8 C7 H7B 108.7 . . ?
H7A C7 H7B 107.6 . . ?
C9 C8 C7 115.1(3) . . ?
C9 C8 H8A 108.5 . . ?
C7 C8 H8A 108.5 . . ?
C9 C8 H8B 108.5 . . ?
C7 C8 H8B 108.5 . . ?
H8A C8 H8B 107.5 . . ?
C8 C9 C10 110.8(4) . . ?
C8 C9 H9A 109.5 . . ?
C10 C9 H9A 109.5 . . ?
C8 C9 H9B 109.5 . . ?
C10 C9 H9B 109.5 . . ?
H9A C9 H9B 108.1 . . ?
C9 C10 H10A 109.5 . . ?
C9 C10 H10B 109.5 . . ?
H10A C10 H10B 109.5 . . ?
C9 C10 H10C 109.5 . . ?
H10A C10 H10C 109.5 . . ?
H10B C10 H10C 109.5 . . ?
C12 C11 C16 117.0(2) . . ?
C12 C11 C52 122.0(2) . . ?
C16 C11 C52 120.9(2) . . ?
C13 C12 C11 121.3(2) . . ?
C13 C12 H12 120.4(15) . . ?
C11 C12 H12 118.3(15) . . ?
C12 C13 C14 121.5(3) . . ?
C12 C13 H13 118.9(15) . . ?
C14 C13 H13 119.5(15) . . ?
C15 C14 C13 117.5(2) . . ?
C15 C14 C17 120.6(2) . . ?
C13 C14 C17 121.9(2) . . ?
C14 C15 C16 121.3(2) . . ?
C14 C15 H15 120.7(14) . . ?
C16 C15 H15 118.0(14) . . ?
C15 C16 C11 121.4(2) . . ?
C15 C16 H16 118.7(12) . . ?
C11 C16 H16 119.9(12) . . ?
C18 C17 C14 114.3(2) . . ?
C18 C17 H17A 108.7 . . ?
C14 C17 H17A 108.7 . . ?
C18 C17 H17B 108.7 . . ?
C14 C17 H17B 108.7 . . ?
H17A C17 H17B 107.6 . . ?
C17 C18 C19 114.1(3) . . ?
C17 C18 H18A 108.7 . . ?
C19 C18 H18A 108.7 . . ?
C17 C18 H18B 108.7 . . ?
C19 C18 H18B 108.7 . . ?
H18A C18 H18B 107.6 . . ?
C20 C19 C18 114.4(3) . . ?
C20 C19 H19A 108.7 . . ?
C18 C19 H19A 108.7 . . ?
C20 C19 H19B 108.7 . . ?
C18 C19 H19B 108.7 . . ?
H19A C19 H19B 107.6 . . ?
C19 C20 H20A 109.5 . . ?
C19 C20 H20B 109.5 . . ?
H20A C20 H20B 109.5 . . ?
C19 C20 H20C 109.5 . . ?
H20A C20 H20C 109.5 . . ?
H20B C20 H20C 109.5 . . ?
C26 C21 C22 116.7(2) . . ?
C26 C21 C53 121.8(2) . . ?
C22 C21 C53 121.4(2) . . ?
C23 C22 C21 121.4(2) . . ?
C23 C22 H22 119.5(15) . . ?
C21 C22 H22 119.0(15) . . ?
C22 C23 C24 121.7(3) . . ?
C22 C23 H23 118.0(15) . . ?
C24 C23 H23 120.2(15) . . ?
C23 C24 C25 117.6(2) . . ?
C23 C24 C27 121.3(3) . . ?
C25 C24 C27 121.1(3) . . ?
C24 C25 C26 121.1(3) . . ?
C24 C25 H25 120.1(15) . . ?
C26 C25 H25 118.8(15) . . ?
C25 C26 C21 121.3(3) . . ?
C25 C26 H26 120.3(15) . . ?
C21 C26 H26 118.4(15) . . ?
C28 C27 C24 114.5(2) . . ?
C28 C27 H27A 108.6 . . ?
C24 C27 H27A 108.6 . . ?
C28 C27 H27B 108.6 . . ?
C24 C27 H27B 108.6 . . ?
H27A C27 H27B 107.6 . . ?
C27 C28 C29 113.0(3) . . ?
C27 C28 H28A 109.0 . . ?
C29 C28 H28A 109.0 . . ?
C27 C28 H28B 109.0 . . ?
C29 C28 H28B 109.0 . . ?
H28A C28 H28B 107.8 . . ?
C30 C29 C28 113.5(3) . . ?
C30 C29 H29A 108.9 . . ?
C28 C29 H29A 108.9 . . ?
C30 C29 H29B 108.9 . . ?
C28 C29 H29B 108.9 . . ?
H29A C29 H29B 107.7 . . ?
C29 C30 H30A 109.5 . . ?
C29 C30 H30B 109.5 . . ?
H30A C30 H30B 109.5 . . ?
C29 C30 H30C 109.5 . . ?
H30A C30 H30C 109.5 . . ?
H30B C30 H30C 109.5 . . ?
C32 C31 C36 116.7(2) . . ?
C32 C31 C54 122.2(2) . . ?
C36 C31 C54 121.1(2) . . ?
C33 C32 C31 121.4(2) . . ?
C33 C32 H32 120.4(15) . . ?
C31 C32 H32 118.2(15) . . ?
C32 C33 C34 121.8(2) . . ?
C32 C33 H33 118.8(14) . . ?
C34 C33 H33 119.4(14) . . ?
C35 C34 C33 117.2(2) . . ?
C35 C34 C37 120.9(2) . . ?
C33 C34 C37 121.9(2) . . ?
C36 C35 C34 121.3(2) . . ?
C36 C35 H35 118.4(14) . . ?
C34 C35 H35 120.3(14) . . ?
C35 C36 C31 121.7(2) . . ?
C35 C36 H36 119.2(13) . . ?
C31 C36 H36 119.1(12) . . ?
C34 C37 C38 113.7(2) . . ?
C34 C37 H37A 108.8 . . ?
C38 C37 H37A 108.8 . . ?
C34 C37 H37B 108.8 . . ?
C38 C37 H37B 108.8 . . ?
H37A C37 H37B 107.7 . . ?
C37 C38 C39 113.6(2) . . ?
C37 C38 H38A 108.9 . . ?
C39 C38 H38A 108.9 . . ?
C37 C38 H38B 108.9 . . ?
C39 C38 H38B 108.9 . . ?
H38A C38 H38B 107.7 . . ?
C40 C39 C38 113.3(3) . . ?
C40 C39 H39A 108.9 . . ?
C38 C39 H39A 108.9 . . ?
C40 C39 H39B 108.9 . . ?
C38 C39 H39B 108.9 . . ?
H39A C39 H39B 107.7 . . ?
C39 C40 H40A 109.5 . . ?
C39 C40 H40B 109.5 . . ?
H40A C40 H40B 109.5 . . ?
C39 C40 H40C 109.5 . . ?
H40A C40 H40C 109.5 . . ?
H40B C40 H40C 109.5 . . ?
C46 C41 C42 117.0(2) . . ?
C46 C41 C55 121.60(19) . . ?
C42 C41 C55 121.4(2) . . ?
C43 C42 C41 121.1(2) . . ?
C43 C42 H42 120.1(13) . . ?
C41 C42 H42 118.7(13) . . ?
C42 C43 C44 121.5(2) . . ?
C42 C43 H43 116.8(15) . . ?
C44 C43 H43 121.5(15) . . ?
C45 C44 C43 117.5(2) . . ?
C45 C44 C47 121.4(2) . . ?
C43 C44 C47 121.1(2) . . ?
C44 C45 C46 121.4(2) . . ?
C44 C45 H45 117.0(14) . . ?
C46 C45 H45 121.6(14) . . ?
C41 C46 C45 121.5(2) . . ?
C41 C46 H46 120.7(13) . . ?
C45 C46 H46 117.6(13) . . ?
C48 C47 C44 115.0(2) . . ?
C48 C47 H47A 108.5 . . ?
C44 C47 H47A 108.5 . . ?
C48 C47 H47B 108.5 . . ?
C44 C47 H47B 108.5 . . ?
H47A C47 H47B 107.5 . . ?
C47 C48 C49 113.4(3) . . ?
C47 C48 H48A 108.9 . . ?
C49 C48 H48A 108.9 . . ?
C47 C48 H48B 108.9 . . ?
C49 C48 H48B 108.9 . . ?
H48A C48 H48B 107.7 . . ?
C50 C49 C48 115.1(3) . . ?
C50 C49 H49A 108.5 . . ?
C48 C49 H49A 108.5 . . ?
C50 C49 H49B 108.5 . . ?
C48 C49 H49B 108.5 . . ?
H49A C49 H49B 107.5 . . ?
C49 C50 H50A 109.5 . . ?
C49 C50 H50B 109.5 . . ?
H50A C50 H50B 109.5 . . ?
C49 C50 H50C 109.5 . . ?
H50A C50 H50C 109.5 . . ?
H50B C50 H50C 109.5 . . ?
C52 C51 C55 108.04(19) . . ?
C52 C51 C1 126.3(2) . . ?
C55 C51 C1 125.6(2) . . ?
C52 C51 Sr1 75.57(12) . . ?
C55 C51 Sr1 74.95(12) . . ?
C1 C51 Sr1 112.73(14) . . ?
C51 C52 C53 107.77(19) . . ?
C51 C52 C11 126.5(2) . . ?
C53 C52 C11 125.5(2) . . ?
C51 C52 Sr1 74.83(12) . . ?
C53 C52 Sr1 75.17(12) . . ?
C11 C52 Sr1 111.93(14) . . ?
C52 C53 C54 108.09(19) . . ?
C52 C53 C21 127.0(2) . . ?
C54 C53 C21 124.7(2) . . ?
C52 C53 Sr1 75.28(12) . . ?
C54 C53 Sr1 74.82(12) . . ?
C21 C53 Sr1 111.93(14) . . ?
C55 C54 C53 108.12(19) . . ?
C55 C54 C31 125.35(19) . . ?
C53 C54 C31 126.35(19) . . ?
C55 C54 Sr1 75.11(12) . . ?
C53 C54 Sr1 75.56(12) . . ?
C31 C54 Sr1 111.73(13) . . ?
C54 C55 C51 107.98(19) . . ?
C54 C55 C41 126.75(19) . . ?
C51 C55 C41 125.23(19) . . ?
C54 C55 Sr1 75.36(12) . . ?
C51 C55 Sr1 75.30(12) . . ?
C41 C55 Sr1 113.72(14) . . ?

loop_
_geom_bond_atom_site_label_1
_geom_bond_atom_site_label_2
_geom_bond_distance
_geom_bond_site_symmetry_2
_geom_bond_publ_flag
Sr1 C55 2.783(2) . ?
Sr1 C55 2.783(2) 2_656 ?
Sr1 C54 2.786(2) 2_656 ?
Sr1 C54 2.786(2) . ?
Sr1 C51 2.788(2) 2_656 ?
Sr1 C51 2.788(2) . ?
Sr1 C53 2.796(2) 2_656 ?
Sr1 C53 2.796(2) . ?
Sr1 C52 2.797(2) 2_656 ?
Sr1 C52 2.797(2) . ?
C1 C6 1.393(3) . ?
C1 C2 1.398(3) . ?
C1 C51 1.489(3) . ?
C2 C3 1.383(4) . ?
C2 H2 1.01(2) . ?
C3 C4 1.392(4) . ?
C3 H3 0.98(3) . ?
C4 C5 1.388(4) . ?
C4 C7 1.526(4) . ?
C5 C6 1.389(3) . ?
C5 H5 0.94(3) . ?
C6 H6 0.95(2) . ?
C7 C8 1.553(5) . ?
C7 H7A 0.9800 . ?
C7 H7B 0.9800 . ?
C8 C9 1.476(5) . ?
C8 H8A 0.9800 . ?
C8 H8B 0.9800 . ?
C9 C10 1.548(5) . ?
C9 H9A 0.9800 . ?
C9 H9B 0.9800 . ?
C10 H10A 0.9700 . ?
C10 H10B 0.9700 . ?
C10 H10C 0.9700 . ?
C11 C12 1.391(3) . ?
C11 C16 1.393(3) . ?
C11 C52 1.484(3) . ?
C12 C13 1.385(3) . ?
C12 H12 0.96(3) . ?
C13 C14 1.386(4) . ?
C13 H13 1.00(3) . ?
C14 C15 1.386(4) . ?
C14 C17 1.517(3) . ?
C15 C16 1.386(3) . ?
C15 H15 1.00(3) . ?
C16 H16 0.98(2) . ?
C17 C18 1.514(4) . ?
C17 H17A 0.9800 . ?
C17 H17B 0.9800 . ?
C18 C19 1.516(4) . ?
C18 H18A 0.9800 . ?
C18 H18B 0.9800 . ?
C19 C20 1.513(5) . ?
C19 H19A 0.9800 . ?
C19 H19B 0.9800 . ?
C20 H20A 0.9700 . ?
C20 H20B 0.9700 . ?
C20 H20C 0.9700 . ?
C21 C26 1.394(3) . ?
C21 C22 1.402(3) . ?
C21 C53 1.484(3) . ?
C22 C23 1.377(4) . ?
C22 H22 1.01(3) . ?
C23 C24 1.379(4) . ?
C23 H23 1.05(3) . ?
C24 C25 1.388(4) . ?
C24 C27 1.513(4) . ?
C25 C26 1.392(4) . ?
C25 H25 0.94(3) . ?
C26 H26 0.92(2) . ?
C27 C28 1.503(4) . ?
C27 H27A 0.9800 . ?
C27 H27B 0.9800 . ?
C28 C29 1.548(4) . ?
C28 H28A 0.9800 . ?
C28 H28B 0.9800 . ?
C29 C30 1.476(5) . ?
C29 H29A 0.9800 . ?
C29 H29B 0.9800 . ?
C30 H30A 0.9700 . ?
C30 H30B 0.9700 . ?
C30 H30C 0.9700 . ?
C31 C32 1.393(3) . ?
C31 C36 1.396(3) . ?
C31 C54 1.488(3) . ?
C32 C33 1.381(3) . ?
C32 H32 0.91(2) . ?
C33 C34 1.387(4) . ?
C33 H33 0.96(2) . ?
C34 C35 1.387(3) . ?
C34 C37 1.508(3) . ?
C35 C36 1.384(3) . ?
C35 H35 1.01(3) . ?
C36 H36 1.00(2) . ?
C37 C38 1.519(4) . ?
C37 H37A 0.9800 . ?
C37 H37B 0.9800 . ?
C38 C39 1.522(4) . ?
C38 H38A 0.9800 . ?
C38 H38B 0.9800 . ?
C39 C40 1.510(5) . ?
C39 H39A 0.9800 . ?
C39 H39B 0.9800 . ?
C40 H40A 0.9700 . ?
C40 H40B 0.9700 . ?
C40 H40C 0.9700 . ?
C41 C46 1.388(3) . ?
C41 C42 1.398(3) . ?
C41 C55 1.485(3) . ?
C42 C43 1.386(3) . ?
C42 H42 0.97(2) . ?
C43 C44 1.389(4) . ?
C43 H43 0.97(3) . ?
C44 C45 1.379(3) . ?
C44 C47 1.516(3) . ?
C45 C46 1.390(3) . ?
C45 H45 0.98(3) . ?
C46 H46 0.97(2) . ?
C47 C48 1.493(4) . ?
C47 H47A 0.9800 . ?
C47 H47B 0.9800 . ?
C48 C49 1.529(4) . ?
C48 H48A 0.9800 . ?
C48 H48B 0.9800 . ?
C49 C50 1.468(5) . ?
C49 H49A 0.9800 . ?
C49 H49B 0.9800 . ?
C50 H50A 0.9700 . ?
C50 H50B 0.9700 . ?
C50 H50C 0.9700 . ?
C51 C52 1.426(3) . ?
C51 C55 1.430(3) . ?
C52 C53 1.427(3) . ?
C53 C54 1.427(3) . ?
C54 C55 1.419(3) . ?
